data_7049547
loop_
_publ_author_name
'Biswas, Sourav'
'Kumar, Pawan'
'Swain, Abinash'
'Gupta, Tulika'
'Kalita, Pankaj'
'Kundu, Subrata'
'Rajaraman, Gopalan'
'Chandrasekhar, Vadapalli'

_publ_section_title
;
 Phosphonate-assisted tetranuclear lanthanide assemblies: observation of
 the toroidic ground state in the Tb<sup>III</sup> analogue.
;
_journal_issue 19
_journal_name_full 'Dalton transactions (Cambridge, England : 2003)'
_journal_page_first 6421
_journal_page_last 6434
_journal_paper_doi 10.1039/c9dt00592g
_journal_volume 48
_journal_year 2019
_chemical_formula_moiety 'C55.62 H69.24 F6 N10 O20 P2 Tb4, 2(Cl), 0.38(H2 O)'
_chemical_formula_sum 'C55.62 H70 Cl2 F6 N10 O20.38 P2 Tb4'
_chemical_formula_weight 2087.25
_space_group_crystal_system triclinic
_space_group_IT_number 2
_space_group_name_Hall '-P 1'
_space_group_name_H-M_alt 'P -1'
_symmetry_space_group_name_Hall '-P 1'
_symmetry_space_group_name_H-M 'P -1'
_atom_sites_solution_hydrogens mixed
_atom_sites_solution_primary dual
_audit_creation_date 2019-03-28
_audit_creation_method
;
Olex2 1.2
(compiled 2018.05.29 svn.r3508 for OlexSys, GUI svn.r5506)
;
_audit_update_record
;
2019-03-29 deposited with the CCDC.    2019-04-01 downloaded from the CCDC.
;
_cell_angle_alpha 112.5610(10)
_cell_angle_beta 99.3550(10)
_cell_angle_gamma 108.9880(10)
_cell_formula_units_Z 1
_cell_length_a 12.2855(5)
_cell_length_b 12.8600(5)
_cell_length_c 14.6338(6)
_cell_measurement_reflns_used 9876
_cell_measurement_temperature 100
_cell_measurement_theta_max 28.37
_cell_measurement_theta_min 2.79
_cell_volume 1906.44(14)
_computing_molecular_graphics 'Olex2 (Dolomanov et al., 2009)'
_computing_publication_material 'Olex2 (Dolomanov et al., 2009)'
_computing_structure_refinement 'ShelXL (Sheldrick, 2015)'
_computing_structure_solution 'ShelXT (Sheldrick, 2015)'
_diffrn_ambient_temperature 100
_diffrn_measured_fraction_theta_full 0.997
_diffrn_measured_fraction_theta_max 0.997
_diffrn_measurement_device_type 'Bruker APEX-II CCD'
_diffrn_measurement_method '\f and \w scans'
_diffrn_radiation_type MoK\a
_diffrn_radiation_wavelength 0.71073
_diffrn_reflns_av_R_equivalents 0.0353
_diffrn_reflns_av_unetI/netI 0.0419
_diffrn_reflns_Laue_measured_fraction_full 0.997
_diffrn_reflns_Laue_measured_fraction_max 0.997
_diffrn_reflns_limit_h_max 16
_diffrn_reflns_limit_h_min -16
_diffrn_reflns_limit_k_max 17
_diffrn_reflns_limit_k_min -17
_diffrn_reflns_limit_l_max 19
_diffrn_reflns_limit_l_min -19
_diffrn_reflns_number 29176
_diffrn_reflns_point_group_measured_fraction_full 0.997
_diffrn_reflns_point_group_measured_fraction_max 0.997
_diffrn_reflns_theta_full 25.242
_diffrn_reflns_theta_max 28.378
_diffrn_reflns_theta_min 2.734
_diffrn_standards_number 0
_exptl_absorpt_coefficient_mu 3.862
_exptl_absorpt_correction_T_max 0.7457
_exptl_absorpt_correction_T_min 0.6034
_exptl_absorpt_correction_type psi-scan
_exptl_absorpt_process_details
;
SADABS-2014/4 (Bruker,2014/4) was used for absorption correction.
wR2(int) was 0.0681 before and 0.0450 after correction.
The Ratio of minimum to maximum transmission is 0.8092.
The \l/2 correction factor is 0.00150.
;
_exptl_crystal_colour red
_exptl_crystal_colour_primary red
_exptl_crystal_density_diffrn 1.818
_exptl_crystal_description block
_exptl_crystal_F_000 1015
_exptl_crystal_size_max 0.14
_exptl_crystal_size_mid 0.09
_exptl_crystal_size_min 0.011
_refine_diff_density_max 1.294
_refine_diff_density_min -1.136
_refine_diff_density_rms 0.134
_refine_ls_extinction_method none
_refine_ls_goodness_of_fit_ref 1.047
_refine_ls_hydrogen_treatment mixed
_refine_ls_matrix_type full
_refine_ls_number_parameters 477
_refine_ls_number_reflns 9554
_refine_ls_number_restraints 6
_refine_ls_restrained_S_all 1.048
_refine_ls_R_factor_all 0.0433
_refine_ls_R_factor_gt 0.0303
_refine_ls_shift/su_max 0.003
_refine_ls_shift/su_mean 0.000
_refine_ls_structure_factor_coef Fsqd
_refine_ls_weighting_details 'w=1/[\s^2^(Fo^2^)+(0.0337P)^2^+2.4541P] where P=(Fo^2^+2Fc^2^)/3'
_refine_ls_weighting_scheme calc
_refine_ls_wR_factor_gt 0.0703
_refine_ls_wR_factor_ref 0.0747
_reflns_Friedel_coverage 0.000
_reflns_number_gt 7817
_reflns_number_total 9554
_reflns_threshold_expression 'I > 2\s(I)'
_cod_data_source_file c9dt00592g2.cif
_cod_data_source_block complex2_sq
_cod_depositor_comments 'Adding full bibliography for 7049546--7049548.cif.'
_cod_original_cell_volume 1906.43(13)
_cod_database_code 7049547
_shelx_shelxl_version_number 2017/1
_shelx_space_group_comment
;
The symmetry employed for this shelxl refinement is uniquely defined
by the following loop, which should always be used as a source of
symmetry information in preference to the above space-group names.
They are only intended as comments.
;
_shelx_estimated_absorpt_t_max 0.959
_shelx_estimated_absorpt_t_min 0.614
_olex2_refinement_description
;
1. Fixed Uiso
 At 1.2 times of:
  All C(H) groups, All C(H,H) groups, All N(H) groups
 At 1.5 times of:
  All C(H,H,H) groups, All O(H) groups, All O(H,H) groups
2. Restrained distances
 O17-H17
 0.87 with sigma of 0.01
 O3-H3
 0.87 with sigma of 0.01
 C26-H17
 1.916347 with sigma of 0.02
 Tb2-H17
 3.015924 with sigma of 0.02
 C1AA-H3
 1.917636 with sigma of 0.02
 Tb1-H3
 2.869836 with sigma of 0.02
3. Uiso/Uaniso restraints and constraints
Uanis(O3) = Uanis(O0AA)
4. Others
 Fixed Sof: O3(0.81) H3(0.81) C1AA(0.81) H1AA(0.81) H1AB(0.81) H1AC(0.81)
 O1AA(0.19) H1AD(0.19) H1AE(0.19) O0AA(0.19) H0AA(0.19) H0AB(0.19)
5.a Riding coordinates:
 O1AA(H1AD,H1AE)
5.b Rotating group:
 O0AA(H0AA,H0AB)
5.c Secondary CH2 refined with riding coordinates:
 C3(H3A,H3B), C28(H28A,H28B), C29(H29A,H29B), C26(H26A,H26B), C27(H27A,H27B)
5.d Aromatic/amide H refined with riding coordinates:
 N2(H2), C7(H7), C5(H5), C15(H15), C10(H10), C14(H14), C13(H13), C6(H6),
 C24(H24), C23(H23)
5.e Idealised Me refined as rotating group:
 C19(H19A,H19B,H19C), C21(H21A,H21B,H21C), C20(H20A,H20B,H20C), C1AA(H1AA,H1AB,
 H1AC)
;
_olex2_submission_special_instructions 'No special instructions were received'

loop_
_space_group_symop_operation_xyz
'x, y, z'
'-x, -y, -z'

loop_
_atom_site_label
_atom_site_type_symbol
_atom_site_fract_x
_atom_site_fract_y
_atom_site_fract_z
_atom_site_U_iso_or_equiv
_atom_site_adp_type
_atom_site_occupancy
_atom_site_site_symmetry_order
_atom_site_calc_flag
_atom_site_refinement_flags_posn
_atom_site_refinement_flags_occupancy
_atom_site_disorder_assembly
_atom_site_disorder_group
Tb1 Tb 0.55764(2) 1.01151(2) 0.32150(2) 0.01594(5) Uani 1 1 d D . . .
Tb2 Tb 0.25404(2) 0.79463(2) 0.35092(2) 0.01643(5) Uani 1 1 d D . . .
P1 P 0.56650(8) 0.88750(9) 0.47240(7) 0.01566(19) Uani 1 1 d . . . .
Cl1 Cl 0.26657(12) 0.61770(13) 0.01891(9) 0.0502(3) Uani 1 1 d . . . .
O4 O 0.4649(2) 0.8460(2) 0.37083(19) 0.0171(5) Uani 1 1 d . . . .
O2 O 0.7592(2) 1.0320(2) 0.3419(2) 0.0203(5) Uani 1 1 d . . . .
O5 O 0.3402(2) 0.9821(2) 0.50145(19) 0.0175(5) Uani 1 1 d . . . .
O6 O 0.2793(2) 0.6661(2) 0.4239(2) 0.0214(6) Uani 1 1 d . . . .
O3 O 0.5147(7) 0.8295(10) 0.1679(7) 0.0215(14) Uani 0.81 1 d D P A 1
H3 H 0.443(2) 0.767(2) 0.140(3) 0.032 Uiso 0.81 1 d DR P B 1
O1 O 0.4804(2) 1.1121(2) 0.43857(19) 0.0169(5) Uani 1 1 d . . . .
O9 O 0.3274(2) 0.8982(2) 0.2548(2) 0.0193(5) Uani 1 1 d . . . .
O15 O 0.3226(2) 0.7666(2) 0.5984(2) 0.0216(6) Uani 1 1 d . . . .
O11 O 0.1274(2) 0.8016(3) 0.4604(2) 0.0221(6) Uani 1 1 d . . . .
H11 H 0.157(4) 0.847(4) 0.520(4) 0.033 Uiso 1 1 d R . . .
N8 N 0.4336(3) 1.0487(3) 0.1892(2) 0.0175(6) Uani 1 1 d . . . .
F1 F 0.2960(3) 0.4739(2) 0.4443(2) 0.0537(8) Uani 1 1 d . . . .
N10 N 0.0922(3) 0.8027(3) 0.2217(2) 0.0200(7) Uani 1 1 d . . . .
C3 C 0.0368(4) 0.6959(4) 0.4584(3) 0.0280(9) Uani 1 1 d . . . .
H3A H -0.037505 0.709154 0.463025 0.034 Uiso 1 1 calc R . . .
H3B H 0.068124 0.684454 0.518966 0.034 Uiso 1 1 calc R . . .
N2 N 0.3088(3) 1.0120(3) 0.1682(2) 0.0194(7) Uani 1 1 d . . . .
H2 H 0.265531 1.038141 0.136065 0.023 Uiso 1 1 calc R . . .
N7 N 0.6575(3) 1.0852(3) 0.2040(2) 0.0186(6) Uani 1 1 d . . . .
C1 C 0.2966(3) 0.6765(4) 0.5145(3) 0.0197(8) Uani 1 1 d . . . .
C9 C 0.2647(3) 0.9328(3) 0.2031(3) 0.0172(7) Uani 1 1 d . . . .
C17 C 0.7744(3) 1.1033(3) 0.2157(3) 0.0184(7) Uani 1 1 d . . . .
C12 C 0.8425(3) 1.1528(3) 0.1604(3) 0.0197(8) Uani 1 1 d . . . .
C16 C 0.8271(3) 1.0708(4) 0.2897(3) 0.0203(8) Uani 1 1 d . . . .
C4 C 0.1303(3) 0.8742(3) 0.1756(3) 0.0185(7) Uani 1 1 d . . . .
C7 C -0.1130(3) 0.7403(4) 0.1221(3) 0.0242(8) Uani 1 1 d . . . .
H7 H -0.197598 0.691827 0.104059 0.029 Uiso 1 1 calc R . . .
C5 C 0.0511(3) 0.8837(4) 0.1045(3) 0.0211(8) Uani 1 1 d . . . .
H5 H 0.081331 0.936044 0.074416 0.025 Uiso 1 1 calc R . . .
C15 C 0.9454(3) 1.0860(4) 0.3034(3) 0.0243(8) Uani 1 1 d . . . .
H15 H 0.982604 1.064270 0.351050 0.029 Uiso 1 1 calc R . . .
C10 C 0.4783(3) 1.0950(4) 0.1329(3) 0.0203(8) Uani 1 1 d . . . .
H10 H 0.430975 1.112729 0.087777 0.024 Uiso 1 1 calc R . . .
C11 C 0.6050(3) 1.1191(4) 0.1411(3) 0.0198(8) Uani 1 1 d . . . .
C14 C 0.9643(3) 1.1665(4) 0.1785(3) 0.0229(8) Uani 1 1 d . . . .
H14 H 1.012101 1.198761 0.142535 0.027 Uiso 1 1 calc R . . .
C8 C -0.0279(3) 0.7363(4) 0.1935(3) 0.0209(8) Uani 1 1 d . . . .
C13 C 0.7818(3) 1.1846(4) 0.0923(3) 0.0225(8) Uani 1 1 d . . . .
H13 H 0.822403 1.216146 0.052286 0.027 Uiso 1 1 calc R . . .
C6 C -0.0724(3) 0.8166(4) 0.0774(3) 0.0257(9) Uani 1 1 d . . . .
H6 H -0.128683 0.822442 0.028956 0.031 Uiso 1 1 calc R . . .
O17 O 0.2299(3) 0.6121(3) 0.2080(2) 0.0323(7) Uani 1 1 d D . . .
H17 H 0.237(3) 0.6052(19) 0.1472(13) 0.048 Uiso 1 1 d DR . . .
N1 N 0.0267(3) 0.6156(3) 0.2742(2) 0.0225(7) Uani 1 1 d . . . .
C18 C 0.6394(3) 0.7821(4) 0.4464(3) 0.0217(8) Uani 1 1 d . . . .
F3 F 0.1580(3) 0.4967(3) 0.5105(3) 0.0678(10) Uani 1 1 d . . . .
F2 F 0.3393(4) 0.5717(3) 0.6093(2) 0.0688(11) Uani 1 1 d . . . .
C24 C 1.0129(4) 1.1335(4) 0.2475(3) 0.0267(9) Uani 1 1 d . . . .
H24 H 1.094577 1.142699 0.258438 0.032 Uiso 1 1 calc R . . .
C23 C 0.6649(3) 1.1702(4) 0.0836(3) 0.0223(8) Uani 1 1 d . . . .
H23 H 0.624518 1.194127 0.039625 0.027 Uiso 1 1 calc R . . .
C19 C 0.6791(4) 0.7660(5) 0.3503(4) 0.0373(11) Uani 1 1 d . . . .
H19A H 0.608043 0.734325 0.289344 0.056 Uiso 1 1 calc GR . . .
H19B H 0.715948 0.706785 0.336856 0.056 Uiso 1 1 calc GR . . .
H19C H 0.738971 0.846443 0.362797 0.056 Uiso 1 1 calc GR . . .
C28 C -0.0666(3) 0.6574(4) 0.2464(3) 0.0256(9) Uani 1 1 d . . . .
H28A H -0.080863 0.706024 0.310724 0.031 Uiso 1 1 calc R . . .
H28B H -0.144302 0.583882 0.199052 0.031 Uiso 1 1 calc R . . .
C22 C 0.2748(4) 0.5541(4) 0.5193(3) 0.0305(9) Uani 1 1 d . . . .
C21 C 0.5489(4) 0.6560(4) 0.4284(4) 0.0316(10) Uani 1 1 d . . . .
H21A H 0.529072 0.665288 0.492507 0.047 Uiso 1 1 calc GR . . .
H21B H 0.585348 0.596568 0.410208 0.047 Uiso 1 1 calc GR . . .
H21C H 0.474371 0.625335 0.371047 0.047 Uiso 1 1 calc GR . . .
C29 C 0.0068(4) 0.5810(4) 0.3564(3) 0.0273(9) Uani 1 1 d . . . .
H29A H 0.058942 0.539370 0.367590 0.033 Uiso 1 1 calc R . . .
H29B H -0.079338 0.521641 0.334209 0.033 Uiso 1 1 calc R . . .
C20 C 0.7500(4) 0.8348(4) 0.5424(4) 0.0368(11) Uani 1 1 d . . . .
H20A H 0.809333 0.914578 0.553276 0.055 Uiso 1 1 calc GR . . .
H20B H 0.787543 0.776312 0.531375 0.055 Uiso 1 1 calc GR . . .
H20C H 0.724164 0.847231 0.604248 0.055 Uiso 1 1 calc GR . . .
C26 C 0.1343(4) 0.4959(4) 0.1855(4) 0.0387(11) Uani 1 1 d D . . .
H26A H 0.154397 0.473347 0.241495 0.046 Uiso 1 1 calc R . . .
H26B H 0.125994 0.428978 0.118245 0.046 Uiso 1 1 calc R . . .
C27 C 0.0176(4) 0.5098(4) 0.1790(4) 0.0333(10) Uani 1 1 d . . . .
H27A H -0.006475 0.522164 0.117418 0.040 Uiso 1 1 calc R . . .
H27B H -0.047105 0.432029 0.168451 0.040 Uiso 1 1 calc R . . .
C1AA C 0.5902(4) 0.7879(5) 0.1106(4) 0.0268(11) Uani 0.81 1 d D P A 1
H1AA H 0.593462 0.816423 0.057484 0.040 Uiso 0.81 1 calc GR P A 1
H1AB H 0.555651 0.696804 0.076354 0.040 Uiso 0.81 1 calc GR P A 1
H1AC H 0.672688 0.822216 0.159090 0.040 Uiso 0.81 1 calc GR P A 1
O1AA O 0.602(2) 0.746(2) 0.0127(19) 0.081(7) Uani 0.19 1 d . P C 2
H1AD H 0.570444 0.730123 -0.051497 0.121 Uiso 0.19 1 d R P C 2
H1AE H 0.603984 0.676993 0.007193 0.121 Uiso 0.19 1 d R P C 2
O0AA O 0.492(4) 0.817(5) 0.150(4) 0.0215(14) Uani 0.19 1 d . P A 2
H0AA H 0.553217 0.814509 0.125393 0.032 Uiso 0.19 1 d GR P A 2
H0AB H 0.437888 0.814150 0.099642 0.032 Uiso 0.19 1 d GR P A 2

loop_
_atom_site_aniso_label
_atom_site_aniso_U_11
_atom_site_aniso_U_22
_atom_site_aniso_U_33
_atom_site_aniso_U_23
_atom_site_aniso_U_13
_atom_site_aniso_U_12
Tb1 0.01296(9) 0.02130(10) 0.02024(10) 0.01516(8) 0.00634(7) 0.00796(7)
Tb2 0.01266(9) 0.01993(10) 0.01997(10) 0.01390(8) 0.00460(7) 0.00555(7)
P1 0.0135(4) 0.0192(5) 0.0206(5) 0.0138(4) 0.0061(4) 0.0087(4)
Cl1 0.0429(7) 0.0520(8) 0.0330(6) 0.0252(6) 0.0002(5) -0.0064(6)
O4 0.0142(12) 0.0223(14) 0.0234(14) 0.0167(11) 0.0072(10) 0.0100(11)
O2 0.0163(13) 0.0283(15) 0.0236(14) 0.0181(12) 0.0091(11) 0.0095(11)
O5 0.0146(13) 0.0208(13) 0.0221(13) 0.0151(11) 0.0051(10) 0.0078(11)
O6 0.0205(14) 0.0235(14) 0.0252(15) 0.0167(12) 0.0072(11) 0.0089(12)
O3 0.016(4) 0.023(3) 0.019(4) 0.008(3) 0.002(3) 0.005(3)
O1 0.0150(12) 0.0205(13) 0.0224(13) 0.0157(11) 0.0066(10) 0.0086(11)
O9 0.0116(12) 0.0262(14) 0.0240(14) 0.0184(12) 0.0031(10) 0.0058(11)
O15 0.0222(14) 0.0216(14) 0.0242(15) 0.0133(12) 0.0113(11) 0.0082(12)
O11 0.0153(13) 0.0265(15) 0.0211(14) 0.0138(12) 0.0046(11) 0.0024(12)
N8 0.0157(15) 0.0184(16) 0.0215(16) 0.0129(13) 0.0050(12) 0.0070(13)
F1 0.098(3) 0.0292(15) 0.0589(19) 0.0285(14) 0.0469(18) 0.0354(16)
N10 0.0160(16) 0.0234(17) 0.0213(17) 0.0122(14) 0.0057(13) 0.0075(14)
C3 0.0166(19) 0.036(2) 0.027(2) 0.0202(19) 0.0057(16) -0.0004(17)
N2 0.0166(16) 0.0273(17) 0.0215(16) 0.0173(14) 0.0055(13) 0.0107(14)
N7 0.0186(16) 0.0208(16) 0.0184(16) 0.0115(13) 0.0066(13) 0.0074(13)
C1 0.0167(18) 0.023(2) 0.027(2) 0.0181(18) 0.0087(15) 0.0092(16)
C9 0.0158(18) 0.0235(19) 0.0139(17) 0.0096(15) 0.0035(14) 0.0097(15)
C17 0.0186(19) 0.0195(19) 0.0173(18) 0.0081(15) 0.0070(15) 0.0084(15)
C12 0.0207(19) 0.0207(19) 0.0145(18) 0.0081(15) 0.0066(15) 0.0050(16)
C16 0.0190(19) 0.023(2) 0.0205(19) 0.0121(16) 0.0069(15) 0.0085(16)
C4 0.0177(18) 0.0211(19) 0.0175(18) 0.0097(15) 0.0044(14) 0.0089(16)
C7 0.0144(19) 0.032(2) 0.027(2) 0.0153(18) 0.0054(16) 0.0102(17)
C5 0.0198(19) 0.025(2) 0.0210(19) 0.0128(17) 0.0049(15) 0.0113(17)
C15 0.023(2) 0.033(2) 0.022(2) 0.0151(18) 0.0069(16) 0.0139(18)
C10 0.0178(19) 0.024(2) 0.0217(19) 0.0154(16) 0.0047(15) 0.0074(16)
C11 0.0188(19) 0.0224(19) 0.0200(19) 0.0136(16) 0.0057(15) 0.0067(16)
C14 0.020(2) 0.026(2) 0.021(2) 0.0113(17) 0.0105(16) 0.0063(17)
C8 0.0147(18) 0.023(2) 0.024(2) 0.0129(17) 0.0047(15) 0.0062(16)
C13 0.022(2) 0.024(2) 0.0182(19) 0.0107(16) 0.0090(16) 0.0043(16)
C6 0.019(2) 0.034(2) 0.024(2) 0.0132(18) 0.0021(16) 0.0124(18)
O17 0.0322(17) 0.0224(15) 0.0288(16) 0.0069(13) 0.0148(13) 0.0000(13)
N1 0.0176(16) 0.0233(17) 0.0247(18) 0.0143(14) 0.0049(13) 0.0040(14)
C18 0.0200(19) 0.028(2) 0.031(2) 0.0209(18) 0.0116(16) 0.0166(17)
F3 0.057(2) 0.056(2) 0.127(3) 0.072(2) 0.051(2) 0.0225(17)
F2 0.120(3) 0.0475(19) 0.0433(18) 0.0288(15) 0.0003(18) 0.044(2)
C24 0.0166(19) 0.036(2) 0.029(2) 0.0148(19) 0.0115(17) 0.0118(18)
C23 0.025(2) 0.022(2) 0.023(2) 0.0171(17) 0.0051(16) 0.0066(17)
C19 0.049(3) 0.049(3) 0.051(3) 0.037(3) 0.035(2) 0.039(3)
C28 0.0139(19) 0.033(2) 0.029(2) 0.0205(19) 0.0033(16) 0.0044(17)
C22 0.042(3) 0.029(2) 0.032(2) 0.021(2) 0.015(2) 0.018(2)
C21 0.029(2) 0.028(2) 0.051(3) 0.024(2) 0.018(2) 0.019(2)
C29 0.020(2) 0.028(2) 0.032(2) 0.0206(19) 0.0043(17) 0.0020(17)
C20 0.032(2) 0.041(3) 0.048(3) 0.024(2) 0.007(2) 0.026(2)
C26 0.044(3) 0.025(2) 0.036(3) 0.012(2) 0.013(2) 0.006(2)
C27 0.026(2) 0.024(2) 0.036(3) 0.0099(19) 0.0049(19) 0.0033(18)
C1AA 0.025(3) 0.026(3) 0.026(3) 0.010(2) 0.009(2) 0.010(2)
O1AA 0.12(2) 0.071(16) 0.070(16) 0.038(13) 0.042(15) 0.052(16)
O0AA 0.016(4) 0.023(3) 0.019(4) 0.008(3) 0.002(3) 0.005(3)

loop_
_atom_type_symbol
_atom_type_description
_atom_type_scat_dispersion_real
_atom_type_scat_dispersion_imag
_atom_type_scat_source
C C 0.0033 0.0016 'International Tables Vol C Tables 4.2.6.8 and 6.1.1.4'
H H 0.0000 0.0000 'International Tables Vol C Tables 4.2.6.8 and 6.1.1.4'
Cl Cl 0.1484 0.1585 'International Tables Vol C Tables 4.2.6.8 and 6.1.1.4'
F F 0.0171 0.0103 'International Tables Vol C Tables 4.2.6.8 and 6.1.1.4'
N N 0.0061 0.0033 'International Tables Vol C Tables 4.2.6.8 and 6.1.1.4'
O O 0.0106 0.0060 'International Tables Vol C Tables 4.2.6.8 and 6.1.1.4'
P P 0.1023 0.0942 'International Tables Vol C Tables 4.2.6.8 and 6.1.1.4'
Tb Tb -0.1723 4.1537 'International Tables Vol C Tables 4.2.6.8 and 6.1.1.4'

loop_
_geom_angle_atom_site_label_1
_geom_angle_atom_site_label_2
_geom_angle_atom_site_label_3
_geom_angle
_geom_angle_site_symmetry_1
_geom_angle_site_symmetry_3
O4 Tb1 O5 57.05(8) . 2_676
O4 Tb1 O9 62.87(8) . .
O4 Tb1 N8 122.79(9) . .
O4 Tb1 N7 151.14(9) . .
O4 Tb1 O0AA 78.7(13) . .
O2 Tb1 O4 103.95(8) . .
O2 Tb1 O5 67.85(8) . 2_676
O2 Tb1 O3 82.1(2) . .
O2 Tb1 O9 156.28(9) . .
O2 Tb1 O15 76.48(9) . 2_676
O2 Tb1 N8 125.36(9) . .
O2 Tb1 N7 64.44(9) . .
O2 Tb1 O0AA 87.5(11) . .
O3 Tb1 O4 78.4(3) . .
O3 Tb1 O5 114.8(2) . 2_676
O3 Tb1 O9 76.0(2) . .
O3 Tb1 O15 139.4(3) . 2_676
O3 Tb1 N8 81.4(2) . .
O3 Tb1 N7 74.0(3) . .
O1 Tb1 O4 81.29(8) . .
O1 Tb1 O2 129.82(9) . .
O1 Tb1 O5 74.92(8) . 2_676
O1 Tb1 O3 145.7(2) . .
O1 Tb1 O9 70.18(9) . .
O1 Tb1 O15 69.91(9) . 2_676
O1 Tb1 N8 86.93(9) . .
O1 Tb1 N7 126.95(9) . .
O1 Tb1 O0AA 141.1(12) . .
O9 Tb1 O5 113.39(8) . 2_676
O9 Tb1 N8 60.46(9) . .
O9 Tb1 N7 116.82(9) . .
O9 Tb1 O0AA 71.1(11) . .
O15 Tb1 O4 140.11(8) 2_676 .
O15 Tb1 O5 88.38(8) 2_676 2_676
O15 Tb1 O9 126.65(9) 2_676 .
O15 Tb1 N8 83.51(9) 2_676 .
O15 Tb1 N7 65.73(9) 2_676 .
O15 Tb1 O0AA 140.3(13) 2_676 .
N8 Tb1 O5 161.74(9) . 2_676
N8 Tb1 N7 60.97(9) . .
N7 Tb1 O5 129.55(9) . 2_676
O0AA Tb1 N8 76.7(12) . .
O0AA Tb1 N7 74.6(13) . .
O4 Tb2 O11 137.77(9) . .
O4 Tb2 N10 129.79(9) . .
O4 Tb2 N1 147.33(9) . .
O5 Tb2 O4 80.47(8) . .
O5 Tb2 O6 99.16(9) . .
O5 Tb2 O9 90.07(9) . .
O5 Tb2 O11 68.68(9) . .
O5 Tb2 N10 107.70(9) . .
O5 Tb2 O17 162.02(10) . .
O5 Tb2 N1 128.29(9) . .
O6 Tb2 O4 81.85(8) . .
O6 Tb2 O9 145.30(9) . .
O6 Tb2 O11 75.64(9) . .
O6 Tb2 N10 140.78(9) . .
O6 Tb2 O17 75.13(10) . .
O6 Tb2 N1 78.63(9) . .
O9 Tb2 O4 66.70(8) . .
O9 Tb2 O11 138.13(9) . .
O9 Tb2 N10 63.91(9) . .
O9 Tb2 N1 120.88(9) . .
O11 Tb2 N10 87.94(9) . .
O11 Tb2 N1 60.69(10) . .
N10 Tb2 N1 62.36(10) . .
O17 Tb2 O4 81.83(9) . .
O17 Tb2 O9 85.83(10) . .
O17 Tb2 O11 124.56(10) . .
O17 Tb2 N10 86.17(11) . .
O17 Tb2 N1 68.00(10) . .
O4 P1 C18 109.43(16) . .
O5 P1 O4 105.13(14) 2_676 .
O5 P1 C18 109.10(16) 2_676 .
O1 P1 O4 113.26(14) 2_676 .
O1 P1 O5 112.40(15) 2_676 2_676
O1 P1 C18 107.47(15) 2_676 .
Tb2 O4 Tb1 112.70(9) . .
P1 O4 Tb1 101.50(12) . .
P1 O4 Tb2 125.96(13) . .
C16 O2 Tb1 124.7(2) . .
Tb2 O5 Tb1 118.02(10) . 2_676
P1 O5 Tb1 95.43(11) 2_676 2_676
P1 O5 Tb2 131.94(14) 2_676 .
C1 O6 Tb2 133.7(2) . .
Tb1 O3 H3 120.1(16) . .
C1AA O3 Tb1 132.8(5) . .
C1AA O3 H3 106.6(15) . .
P1 O1 Tb1 143.37(15) 2_676 .
Tb2 O9 Tb1 112.05(9) . .
C9 O9 Tb1 119.2(2) . .
C9 O9 Tb2 124.4(2) . .
C1 O15 Tb1 136.6(2) . 2_676
Tb2 O11 H11 119(4) . .
C3 O11 Tb2 126.0(2) . .
C3 O11 H11 102(4) . .
N2 N8 Tb1 121.5(2) . .
C10 N8 Tb1 123.6(2) . .
C10 N8 N2 114.7(3) . .
C4 N10 Tb2 118.2(2) . .
C8 N10 Tb2 124.2(2) . .
C8 N10 C4 117.5(3) . .
O11 C3 H3A 110.0 . .
O11 C3 H3B 110.0 . .
O11 C3 C29 108.6(3) . .
H3A C3 H3B 108.4 . .
C29 C3 H3A 110.0 . .
C29 C3 H3B 110.0 . .
N8 N2 H2 124.8 . .
C9 N2 N8 110.4(3) . .
C9 N2 H2 124.8 . .
C17 N7 Tb1 117.8(2) . .
C11 N7 Tb1 123.2(2) . .
C11 N7 C17 118.5(3) . .
O6 C1 C22 114.4(3) . .
O15 C1 O6 130.5(4) . .
O15 C1 C22 115.0(3) . .
O9 C9 N2 125.7(3) . .
O9 C9 C4 117.7(3) . .
N2 C9 C4 116.5(3) . .
N7 C17 C12 123.0(3) . .
N7 C17 C16 115.3(3) . .
C12 C17 C16 121.8(3) . .
C14 C12 C17 117.9(3) . .
C13 C12 C17 116.4(3) . .
C13 C12 C14 125.7(3) . .
O2 C16 C17 117.6(3) . .
O2 C16 C15 124.9(3) . .
C15 C16 C17 117.5(3) . .
N10 C4 C9 113.3(3) . .
N10 C4 C5 122.7(3) . .
C5 C4 C9 123.8(3) . .
C8 C7 H7 120.7 . .
C8 C7 C6 118.7(4) . .
C6 C7 H7 120.7 . .
C4 C5 H5 120.4 . .
C4 C5 C6 119.3(4) . .
C6 C5 H5 120.4 . .
C16 C15 H15 119.5 . .
C16 C15 C24 121.0(4) . .
C24 C15 H15 119.5 . .
N8 C10 H10 121.5 . .
N8 C10 C11 117.1(3) . .
C11 C10 H10 121.5 . .
N7 C11 C10 114.5(3) . .
N7 C11 C23 122.8(3) . .
C23 C11 C10 122.6(3) . .
C12 C14 H14 120.0 . .
C24 C14 C12 120.0(3) . .
C24 C14 H14 120.0 . .
N10 C8 C7 123.0(3) . .
N10 C8 C28 115.8(3) . .
C7 C8 C28 121.1(3) . .
C12 C13 H13 119.8 . .
C23 C13 C12 120.3(3) . .
C23 C13 H13 119.8 . .
C7 C6 H6 120.6 . .
C5 C6 C7 118.7(4) . .
C5 C6 H6 120.6 . .
Tb2 O17 H17 125.9(16) . .
C26 O17 Tb2 118.0(2) . .
C26 O17 H17 106.3(15) . .
C28 N1 Tb2 112.7(2) . .
C28 N1 C27 109.1(3) . .
C29 N1 Tb2 107.0(2) . .
C29 N1 C28 108.4(3) . .
C29 N1 C27 111.9(3) . .
C27 N1 Tb2 107.9(2) . .
C19 C18 P1 111.2(3) . .
C19 C18 C21 109.6(4) . .
C19 C18 C20 109.9(3) . .
C21 C18 P1 108.5(3) . .
C20 C18 P1 108.4(3) . .
C20 C18 C21 109.1(3) . .
C15 C24 H24 119.0 . .
C14 C24 C15 122.0(4) . .
C14 C24 H24 119.0 . .
C11 C23 H23 120.6 . .
C13 C23 C11 118.8(3) . .
C13 C23 H23 120.6 . .
C18 C19 H19A 109.5 . .
C18 C19 H19B 109.5 . .
C18 C19 H19C 109.5 . .
H19A C19 H19B 109.5 . .
H19A C19 H19C 109.5 . .
H19B C19 H19C 109.5 . .
C8 C28 H28A 109.3 . .
C8 C28 H28B 109.3 . .
N1 C28 C8 111.5(3) . .
N1 C28 H28A 109.3 . .
N1 C28 H28B 109.3 . .
H28A C28 H28B 108.0 . .
F1 C22 C1 114.3(3) . .
F1 C22 F3 106.5(4) . .
F3 C22 C1 109.5(3) . .
F2 C22 F1 107.6(4) . .
F2 C22 C1 112.9(4) . .
F2 C22 F3 105.4(4) . .
C18 C21 H21A 109.5 . .
C18 C21 H21B 109.5 . .
C18 C21 H21C 109.5 . .
H21A C21 H21B 109.5 . .
H21A C21 H21C 109.5 . .
H21B C21 H21C 109.5 . .
C3 C29 H29A 109.6 . .
C3 C29 H29B 109.6 . .
N1 C29 C3 110.5(3) . .
N1 C29 H29A 109.6 . .
N1 C29 H29B 109.6 . .
H29A C29 H29B 108.1 . .
C18 C20 H20A 109.5 . .
C18 C20 H20B 109.5 . .
C18 C20 H20C 109.5 . .
H20A C20 H20B 109.5 . .
H20A C20 H20C 109.5 . .
H20B C20 H20C 109.5 . .
O17 C26 H26A 109.9 . .
O17 C26 H26B 109.9 . .
O17 C26 C27 108.8(4) . .
H26A C26 H26B 108.3 . .
C27 C26 H26A 109.9 . .
C27 C26 H26B 109.9 . .
N1 C27 C26 112.8(4) . .
N1 C27 H27A 109.0 . .
N1 C27 H27B 109.0 . .
C26 C27 H27A 109.0 . .
C26 C27 H27B 109.0 . .
H27A C27 H27B 107.8 . .
O3 C1AA H1AA 109.5 . .
O3 C1AA H1AB 109.5 . .
O3 C1AA H1AC 109.5 . .
H1AA C1AA H1AB 109.5 . .
H1AA C1AA H1AC 109.5 . .
H1AB C1AA H1AC 109.5 . .
H1AD O1AA H1AE 104.5 . .
Tb1 O0AA H0AA 112.4 . .
Tb1 O0AA H0AB 111.2 . .
H0AA O0AA H0AB 103.5 . .

loop_
_geom_bond_atom_site_label_1
_geom_bond_atom_site_label_2
_geom_bond_distance
_geom_bond_site_symmetry_2
Tb1 O4 2.494(2) .
Tb1 O2 2.359(2) .
Tb1 O5 2.647(2) 2_676
Tb1 O3 2.363(10) .
Tb1 O1 2.266(2) .
Tb1 O9 2.530(2) .
Tb1 O15 2.413(3) 2_676
Tb1 N8 2.554(3) .
Tb1 N7 2.557(3) .
Tb1 O0AA 2.53(5) .
Tb2 O4 2.393(2) .
Tb2 O5 2.300(3) .
Tb2 O6 2.356(2) .
Tb2 O9 2.374(2) .
Tb2 O11 2.405(3) .
Tb2 N10 2.570(3) .
Tb2 O17 2.356(3) .
Tb2 N1 2.679(3) .
P1 O4 1.551(3) .
P1 O5 1.545(3) 2_676
P1 O1 1.507(3) 2_676
P1 C18 1.814(4) .
O2 C16 1.326(4) .
O6 C1 1.254(4) .
O3 H3 0.869(9) .
O3 C1AA 1.442(13) .
O9 C9 1.287(4) .
O15 C1 1.222(5) .
O11 H11 0.77(5) .
O11 C3 1.436(4) .
N8 N2 1.389(4) .
N8 C10 1.284(4) .
F1 C22 1.318(5) .
N10 C4 1.347(5) .
N10 C8 1.338(5) .
C3 H3A 0.9900 .
C3 H3B 0.9900 .
C3 C29 1.524(6) .
N2 H2 0.8800 .
N2 C9 1.312(5) .
N7 C17 1.348(5) .
N7 C11 1.324(5) .
C1 C22 1.541(5) .
C9 C4 1.483(5) .
C17 C12 1.426(5) .
C17 C16 1.435(5) .
C12 C14 1.415(5) .
C12 C13 1.408(5) .
C16 C15 1.372(5) .
C4 C5 1.375(5) .
C7 H7 0.9500 .
C7 C8 1.381(5) .
C7 C6 1.385(5) .
C5 H5 0.9500 .
C5 C6 1.376(5) .
C15 H15 0.9500 .
C15 C24 1.416(5) .
C10 H10 0.9500 .
C10 C11 1.459(5) .
C11 C23 1.411(5) .
C14 H14 0.9500 .
C14 C24 1.361(5) .
C8 C28 1.504(5) .
C13 H13 0.9500 .
C13 C23 1.365(5) .
C6 H6 0.9500 .
O17 H17 0.883(9) .
O17 C26 1.440(5) .
N1 C28 1.479(5) .
N1 C29 1.462(5) .
N1 C27 1.483(5) .
C18 C19 1.525(5) .
C18 C21 1.529(5) .
C18 C20 1.526(6) .
F3 C22 1.341(5) .
F2 C22 1.315(5) .
C24 H24 0.9500 .
C23 H23 0.9500 .
C19 H19A 0.9800 .
C19 H19B 0.9800 .
C19 H19C 0.9800 .
C28 H28A 0.9900 .
C28 H28B 0.9900 .
C21 H21A 0.9800 .
C21 H21B 0.9800 .
C21 H21C 0.9800 .
C29 H29A 0.9900 .
C29 H29B 0.9900 .
C20 H20A 0.9800 .
C20 H20B 0.9800 .
C20 H20C 0.9800 .
C26 H26A 0.9900 .
C26 H26B 0.9900 .
C26 C27 1.494(6) .
C27 H27A 0.9900 .
C27 H27B 0.9900 .
C1AA H1AA 0.9800 .
C1AA H1AB 0.9800 .
C1AA H1AC 0.9800 .
O1AA H1AD 0.8700 .
O1AA H1AE 0.8699 .
O0AA H0AA 0.8948 .
O0AA H0AB 0.8928 .

loop_
_geom_hbond_atom_site_label_D
_geom_hbond_atom_site_label_H
_geom_hbond_atom_site_label_A
_geom_hbond_distance_DH
_geom_hbond_distance_HA
_geom_hbond_distance_DA
_geom_hbond_angle_DHA
_geom_hbond_site_symmetry_A
_geom_hbond_publ_flag
O11 H11 O2 0.77(5) 1.86(5) 2.625(4) 174(5) 2_676 yes

loop_
_geom_torsion_atom_site_label_1
_geom_torsion_atom_site_label_2
_geom_torsion_atom_site_label_3
_geom_torsion_atom_site_label_4
_geom_torsion
_geom_torsion_site_symmetry_1
Tb1 O2 C16 C17 0.3(5) .
Tb1 O2 C16 C15 178.2(3) .
Tb1 O9 C9 N2 10.0(5) .
Tb1 O9 C9 C4 -173.2(2) .
Tb1 O15 C1 O6 -34.2(6) 2_676
Tb1 O15 C1 C22 149.5(3) 2_676
Tb1 N8 N2 C9 -15.8(4) .
Tb1 N8 C10 C11 4.2(5) .
Tb1 N7 C17 C12 -175.3(3) .
Tb1 N7 C17 C16 3.8(4) .
Tb1 N7 C11 C10 -8.1(5) .
Tb1 N7 C11 C23 174.2(3) .
Tb2 O6 C1 O15 -11.4(6) .
Tb2 O6 C1 C22 165.0(2) .
Tb2 O9 C9 N2 164.6(3) .
Tb2 O9 C9 C4 -18.6(4) .
Tb2 O11 C3 C29 -16.7(4) .
Tb2 N10 C4 C9 3.6(4) .
Tb2 N10 C4 C5 179.3(3) .
Tb2 N10 C8 C7 -178.6(3) .
Tb2 N10 C8 C28 2.8(5) .
Tb2 O17 C26 C27 51.3(4) .
Tb2 N1 C28 C8 41.3(4) .
Tb2 N1 C29 C3 52.9(3) .
Tb2 N1 C27 C26 32.7(4) .
O4 P1 C18 C19 51.2(3) .
O4 P1 C18 C21 -69.5(3) .
O4 P1 C18 C20 172.1(3) .
O2 C16 C15 C24 -177.0(4) .
O5 P1 O4 Tb1 8.95(15) 2_676
O5 P1 O4 Tb2 -120.41(16) 2_676
O5 P1 C18 C19 -63.3(3) 2_676
O5 P1 C18 C21 176.0(3) 2_676
O5 P1 C18 C20 57.6(3) 2_676
O6 C1 C22 F1 29.3(5) .
O6 C1 C22 F3 -90.1(4) .
O6 C1 C22 F2 152.8(4) .
O1 P1 O4 Tb1 132.04(13) 2_676
O1 P1 O4 Tb2 2.7(2) 2_676
O1 P1 C18 C19 174.5(3) 2_676
O1 P1 C18 C21 53.9(3) 2_676
O1 P1 C18 C20 -64.5(3) 2_676
O9 C9 C4 N10 8.5(5) .
O9 C9 C4 C5 -167.0(4) .
O15 C1 C22 F1 -153.7(4) .
O15 C1 C22 F3 86.9(4) .
O15 C1 C22 F2 -30.3(5) .
O11 C3 C29 N1 -28.1(4) .
N8 N2 C9 O9 3.7(5) .
N8 N2 C9 C4 -173.2(3) .
N8 C10 C11 N7 2.5(5) .
N8 C10 C11 C23 -179.8(4) .
N10 C4 C5 C6 -1.0(6) .
N10 C8 C28 N1 -30.1(5) .
N2 N8 C10 C11 -171.7(3) .
N2 C9 C4 N10 -174.4(3) .
N2 C9 C4 C5 10.1(5) .
N7 C17 C12 C14 -179.5(3) .
N7 C17 C12 C13 0.9(6) .
N7 C17 C16 O2 -2.8(5) .
N7 C17 C16 C15 179.2(3) .
N7 C11 C23 C13 0.5(6) .
C9 C4 C5 C6 174.2(4) .
C17 N7 C11 C10 179.5(3) .
C17 N7 C11 C23 1.8(6) .
C17 C12 C14 C24 -0.4(6) .
C17 C12 C13 C23 1.5(6) .
C17 C16 C15 C24 0.8(6) .
C12 C17 C16 O2 176.3(3) .
C12 C17 C16 C15 -1.8(6) .
C12 C14 C24 C15 -0.5(6) .
C12 C13 C23 C11 -2.2(6) .
C16 C17 C12 C14 1.5(5) .
C16 C17 C12 C13 -178.1(3) .
C16 C15 C24 C14 0.2(6) .
C4 N10 C8 C7 -1.6(6) .
C4 N10 C8 C28 179.8(3) .
C4 C5 C6 C7 -0.6(6) .
C7 C8 C28 N1 151.2(4) .
C10 N8 N2 C9 160.3(3) .
C10 C11 C23 C13 -177.0(4) .
C11 N7 C17 C12 -2.5(6) .
C11 N7 C17 C16 176.6(3) .
C14 C12 C13 C23 -178.2(4) .
C8 N10 C4 C9 -173.5(3) .
C8 N10 C4 C5 2.1(6) .
C8 C7 C6 C5 1.1(6) .
C13 C12 C14 C24 179.2(4) .
C6 C7 C8 N10 0.1(6) .
C6 C7 C8 C28 178.6(4) .
O17 C26 C27 N1 -54.9(5) .
C18 P1 O4 Tb1 -108.09(15) .
C18 P1 O4 Tb2 122.54(18) .
C28 N1 C29 C3 -68.8(4) .
C28 N1 C27 C26 155.4(4) .
C29 N1 C28 C8 159.5(3) .
C29 N1 C27 C26 -84.7(4) .
C27 N1 C28 C8 -78.5(4) .
C27 N1 C29 C3 170.9(3) .
